data_1534600
loop_
_publ_author_name
'Antipov, E.V.'
'Shpanchenko, R.V.'
'Lykova, L.N.'
'Kovba, L.M.'

_publ_section_title
;
 Crystal structure of alpha-Ba2 Sc Al O5
;
_journal_name_full Kristallografiya
_journal_page_first 213
_journal_page_last 214
_journal_volume 35
_journal_year 1990
_chemical_formula_sum 'Al Ba2 O5 Sc'
_chemical_name_systematic 'Ba2 Sc Al O5'
_space_group_IT_number 194
_symmetry_space_group_name_Hall '-P 6c 2c'
_symmetry_space_group_name_H-M 'P 63/m m c'
_cell_angle_alpha 90
_cell_angle_beta 90
_cell_angle_gamma 120
_cell_formula_units_Z 3
_cell_length_a 5.7733
_cell_length_b 5.7733
_cell_length_c 14.53
_cell_volume 419.416
_citation_journal_id_ASTM KRISAJ
_cod_data_source_file Antipov_KRISAJ_1990_961.cif
_cod_data_source_block Al1Ba2O5Sc1
_cod_original_cell_volume 419.4155
_cod_original_formula_sum 'Al1 Ba2 O5 Sc1'
_cod_database_code 1534600

loop_
_symmetry_equiv_pos_as_xyz
x,y,z
x-y,x,z+1/2
-y,x-y,z
-x,-y,z+1/2
-x+y,-x,z
y,-x+y,z+1/2
-y,-x,-z+1/2
x-y,-y,-z
x,x-y,-z+1/2
y,x,-z
-x+y,y,-z+1/2
-x,-x+y,-z
-x,-y,-z
-x+y,-x,-z-1/2
y,-x+y,-z
x,y,-z-1/2
x-y,x,-z
-y,x-y,-z-1/2
y,x,z-1/2
-x+y,y,z
-x,-x+y,z-1/2
-y,-x,z
x-y,-y,z-1/2
x,x-y,z

loop_
_atom_site_label
_atom_site_type_symbol
_atom_site_fract_x
_atom_site_fract_y
_atom_site_fract_z
_atom_site_occupancy
_atom_site_U_iso_or_equiv
O1 O-2 0.169 0.338 0.0879 1 0.0
Ba2 Ba+2 0.3333 0.6667 0.58269 1 0.0
Sc1 Sc+3 0 0 0 1 0.0
Ba1 Ba+2 0 0 0.25 1 0.0
Sc2 Sc+3 0.3333 0.6667 0.1385 0.25 0.0
Al1 Al+3 0.3333 0.6667 0.1385 0.75 0.0
O2 O-2 0.489 0.978 0.25 0.5 0.0
